data_7717153
loop_
_publ_author_name
'Pradhan, Sourav Ranjan'
'Prasad, Chetan Kumar'
'Das, Mainak'
'Srinivasan, A.'

_publ_section_title
;
 De novo fabrication of higher arene ring incorporated contorted
 calix[2]phyrin(2.2.1.1.1) and its F&#x2212; bound complex
;
_journal_issue 36
_journal_name_full 'Dalton Transactions'
_journal_page_first 15258
_journal_page_last 15263
_journal_paper_doi 10.1039/D4DT01903B
_journal_volume 53
_journal_year 2024
_chemical_formula_moiety 'F, H2 O, C45 H40 N2, C16 H36 N'
_chemical_formula_sum 'C61 H78 F N3 O'
_chemical_formula_weight 888.26
_space_group_crystal_system monoclinic
_space_group_IT_number 14
_space_group_name_Hall '-P 2yn'
_space_group_name_H-M_alt 'P 1 21/n 1'
_atom_sites_solution_hydrogens mixed
_atom_sites_solution_primary dual
_audit_creation_date 2024-03-30
_audit_creation_method
;
Olex2 1.5-ac5-021
(compiled 2022.02.15 svn.rf212a0ae for Rigaku Oxford Diffraction, GUI svn.r6439)
;
_audit_update_record
;
2024-04-22 deposited with the CCDC.	2024-08-20 downloaded from the CCDC.
;
_cell_angle_alpha 90
_cell_angle_beta 106.367(9)
_cell_angle_gamma 90
_cell_formula_units_Z 4
_cell_length_a 14.0491(11)
_cell_length_b 21.1710(12)
_cell_length_c 18.6212(16)
_cell_measurement_reflns_used 7690
_cell_measurement_temperature 100.00(10)
_cell_measurement_theta_max 74.8800
_cell_measurement_theta_min 3.8900
_cell_volume 5314.1(7)
_computing_cell_refinement 'CrysAlisPro 1.171.39.46b (Rigaku OD, 2018)'
_computing_data_collection 'CrysAlisPro 1.171.39.46b (Rigaku OD, 2018)'
_computing_data_reduction 'CrysAlisPro 1.171.39.46b (Rigaku OD, 2018)'
_computing_molecular_graphics 'Olex2 1.5-ac5-021 (Dolomanov et al., 2009)'
_computing_publication_material 'Olex2 1.5-ac5-021 (Dolomanov et al., 2009)'
_computing_structure_refinement 'SHELXL 2014/7 (Sheldrick, 2015)'
_computing_structure_solution 'SHELXT 2014/5 (Sheldrick, 2014)'
_diffrn_ambient_environment N~2~
_diffrn_ambient_temperature 100.00(10)
_diffrn_detector 'CCD plate'
_diffrn_detector_type 'Pilatus 200K'
_diffrn_measured_fraction_theta_full 0.994
_diffrn_measured_fraction_theta_max 0.959
_diffrn_measurement_details
;
List of Runs (angles in degrees, time in seconds):

  # Type    Start    End  Width  t~exp~   \w     \q     \k     \f   Frames
#--------------------------------------------------------------------------
  1  \w   -105.00 -35.00   0.50    7.00    --  -38.50 -37.00 -43.00  140
  2  \w    -42.00  28.00   0.50    7.00    --  -38.50  37.00 112.00  140
  3  \w     45.00 115.00   0.50    7.00    --   48.06  37.00 112.00  140
  4  \w    -18.00  51.00   0.50    7.00    --   48.06 -37.00 -43.00  138
  5  \w    100.00 169.00   0.50   28.00    --  102.63  37.00 112.00  138
  6  \w     36.00 106.00   0.50   28.00    --  102.63 -37.00 -43.00  140
  7  \w    -50.00  24.00   0.50    7.00    --  -38.50  57.00-180.00  148
  8  \w    -50.00  24.00   0.50    7.00    --  -38.50  57.00-120.00  148
  9  \w   -104.00 -46.00   0.50    7.00    --  -38.50 -19.00  60.00  116
 10  \w     48.00 111.00   0.50    7.00    --   48.06  37.00-150.00  126
 11  \w     43.00 105.00   0.50   28.00    --  102.63 -45.00  30.00  124
 12  \w     99.00 163.00   0.50   28.00    --  102.63  45.00-180.00  128
 13  \w     96.00 152.00   0.50   28.00    --  102.63  15.00-180.00  112
 14  \w    102.00 155.00   0.50   28.00    --  102.63  30.00   0.00  106
 15  \w     74.00 118.00   0.50   28.00    --  102.63-125.00-150.00   88
 16  \w     40.00 114.00   0.50   28.00    --  102.63 -61.00-180.00  148
 17  \w     99.00 166.00   0.50   28.00    --  102.63  45.00-120.00  134
 18  \w     40.00 107.00   0.50   28.00    --  102.63 -45.00-150.00  134
 19  \w     47.00 108.00   0.50   28.00    --  102.63 -61.00  30.00  122
 20  \w    114.00 146.00   0.50   28.00    --  102.63  45.00-150.00   64
 21  \w     37.00  78.00   0.50   28.00    --  102.63 -30.00 150.00   82
 22  \w     41.00 115.00   0.50   28.00    --  102.63-125.00 -30.00  148
;
_diffrn_measurement_device 'four-circle diffractometer'
_diffrn_measurement_device_type 'SuperNova, Dual, Cu at home/near, Pilatus 200K'
_diffrn_measurement_method '\w scans'
_diffrn_orient_matrix_type 'CrysAlisPro convention (1999,Acta A55,543-557)'
_diffrn_orient_matrix_UB_11 0.0583574000
_diffrn_orient_matrix_UB_12 -0.0283779000
_diffrn_orient_matrix_UB_13 0.0758374000
_diffrn_orient_matrix_UB_21 0.0837222000
_diffrn_orient_matrix_UB_22 -0.0196389000
_diffrn_orient_matrix_UB_23 -0.0338871000
_diffrn_orient_matrix_UB_31 0.0514240000
_diffrn_orient_matrix_UB_32 0.0640872000
_diffrn_orient_matrix_UB_33 0.0230461000
_diffrn_radiation_monochromator mirror
_diffrn_radiation_probe x-ray
_diffrn_radiation_type 'Cu K\a'
_diffrn_radiation_wavelength 1.54184
_diffrn_reflns_av_R_equivalents 0.0564
_diffrn_reflns_av_unetI/netI 0.0391
_diffrn_reflns_Laue_measured_fraction_full 0.994
_diffrn_reflns_Laue_measured_fraction_max 0.959
_diffrn_reflns_limit_h_max 17
_diffrn_reflns_limit_h_min -17
_diffrn_reflns_limit_k_max 25
_diffrn_reflns_limit_k_min -22
_diffrn_reflns_limit_l_max 23
_diffrn_reflns_limit_l_min -23
_diffrn_reflns_number 35027
_diffrn_reflns_point_group_measured_fraction_full 0.994
_diffrn_reflns_point_group_measured_fraction_max 0.959
_diffrn_reflns_theta_full 67.684
_diffrn_reflns_theta_max 75.780
_diffrn_reflns_theta_min 3.888
_diffrn_source 'micro-focus sealed X-ray tube'
_diffrn_source_type 'SuperNova (Cu) X-ray Source'
_exptl_absorpt_coefficient_mu 0.516
_exptl_absorpt_correction_T_max 1.00000
_exptl_absorpt_correction_T_min 0.83086
_exptl_absorpt_correction_type multi-scan
_exptl_absorpt_process_details
;
CrysAlisPro 1.171.39.46b (Rigaku Oxford Diffraction, 2018)
Empirical absorption correction using spherical harmonics,
 implemented in SCALE3 ABSPACK scaling algorithm.
;
_exptl_crystal_colour 'metallic light yellow'
_exptl_crystal_colour_lustre metallic
_exptl_crystal_colour_modifier light
_exptl_crystal_colour_primary yellow
_exptl_crystal_density_diffrn 1.110
_exptl_crystal_description block
_exptl_crystal_F_000 1928
_exptl_crystal_size_max 0.2
_exptl_crystal_size_mid 0.1
_exptl_crystal_size_min 0.1
_refine_diff_density_max 0.680
_refine_diff_density_min -1.239
_refine_diff_density_rms 0.070
_refine_ls_extinction_method none
_refine_ls_goodness_of_fit_ref 1.067
_refine_ls_hydrogen_treatment constr
_refine_ls_matrix_type full
_refine_ls_number_parameters 596
_refine_ls_number_reflns 10615
_refine_ls_number_restraints 2
_refine_ls_restrained_S_all 1.075
_refine_ls_R_factor_all 0.1621
_refine_ls_R_factor_gt 0.1199
_refine_ls_shift/su_max 0.000
_refine_ls_shift/su_mean 0.000
_refine_ls_structure_factor_coef Fsqd
_refine_ls_weighting_details 'w=1/[\s^2^(Fo^2^)+(0.0418P)^2^+22.2663P] where P=(Fo^2^+2Fc^2^)/3'
_refine_ls_weighting_scheme calc
_refine_ls_wR_factor_gt 0.2604
_refine_ls_wR_factor_ref 0.2854
_reflns_Friedel_coverage 0.000
_reflns_number_gt 7027
_reflns_number_total 10615
_reflns_threshold_expression 'I > 2\s(I)'
_cod_data_source_file d4dt01903b2.cif
_cod_data_source_block assncalpyrf
_cod_database_code 7717153
_shelx_shelxl_version_number 2014/7
_chemical_oxdiff_formula 'C100 H100 N100 F100 '
_shelx_space_group_comment
;
The symmetry employed for this shelxl refinement is uniquely defined
by the following loop, which should always be used as a source of
symmetry information in preference to the above space-group names.
They are only intended as comments.
;
_shelx_estimated_absorpt_t_max 0.950
_shelx_estimated_absorpt_t_min 0.904
_olex2_refinement_description
;
1. Fixed Uiso
 At 1.2 times of:
  All C(H) groups, All C(H,H) groups, All C(H,H,H,H) groups, All N(H) groups
 At 1.5 times of:
  All C(H,H,H) groups, All O(H,H) groups
2. Restrained distances
 C59-C61
 2.5 with sigma of 0.02
 C64-C61
 3 with sigma of 0.02
3. Uiso/Uaniso restraints and constraints
Uanis(C61) = Uanis(C58) = Uanis(C59) = Uanis(C64) = Uanis(C60) = Uanis(C62) =
Uanis(C63)
4. Others
 Fixed Sof: H58C(0.5) H58D(0.5) H58A(0.5) H58B(0.5) C64(0.5) H64A(0.5)
 H64B(0.5) C59(0.5) H59A(0.5) H59B(0.5) C63(0.5) H63A(0.5) H63B(0.5) C60(0.5)
 H60A(0.5) H60B(0.5) C62(0.5) H62A(0.5) H62B(0.5) H62C(0.5) C61(0.5) H61A(0.5)
 H61B(0.5) H61C(0.5)
5.a Free rotating group:
 O1(H1A,H1B)
5.b Ternary CH refined with riding coordinates:
 C18(H18), C8(H8)
5.c Secondary CH2 refined with riding coordinates:
 C38(H38A,H38B), C53(H53A,H53B), C49(H49A,H49B), C57(H57A,H57B), C48(H48A,
 H48B), C58(H58C,H58D), C58(H58A,H58B), C37(H37A,H37B), C55(H55A,H55B),
 C56(H56A,H56B), C47(H47A,H47B), C52(H52A,H52B), C51(H51A,H51B), C64(H64A,H64B),
  C59(H59A,H59B), C63(H63A,H63B), C60(H60A,H60B)
5.d Aromatic/amide H refined with riding coordinates:
 N1(H1), N2(H2), C27(H27), C26(H26), C29(H29), C28(H28), C20(H20), C23(H23),
 C22(H22), C4(H4), C3(H3), C10(H10), C6(H6), C16(H16), C21(H21), C45(H45),
 C41(H41), C5(H5), C11(H11), C43(H43), C15(H15), C42(H42), C44(H44), C35(H35),
 C31(H31), C34(H34), C33(H33), C32(H32)
5.e Idealised Me refined as rotating group:
 C39(H39A,H39B,H39C), C54(H54A,H54B,H54C), C46(H46A,H46B,H46C), C36(H36A,H36B,
 H36C), C50(H50A,H50B,H50C), C62(H62A,H62B,H62C), C61(H61A,H61B,H61C)
;
_olex2_submission_special_instructions 'No special instructions were received'
_oxdiff_exptl_absorpt_empirical_details
;
Empirical correction (ABSPACK) includes:
- Absorption correction using spherical harmonics
- Frame scaling
;
_oxdiff_exptl_absorpt_empirical_full_max 2.847
_oxdiff_exptl_absorpt_empirical_full_min 0.352

loop_
_space_group_symop_operation_xyz
'x, y, z'
'-x+1/2, y+1/2, -z+1/2'
'-x, -y, -z'
'x-1/2, -y-1/2, z-1/2'

loop_
_atom_site_label
_atom_site_type_symbol
_atom_site_fract_x
_atom_site_fract_y
_atom_site_fract_z
_atom_site_U_iso_or_equiv
_atom_site_adp_type
_atom_site_occupancy
_atom_site_site_symmetry_order
_atom_site_calc_flag
_atom_site_refinement_flags_posn
_atom_site_refinement_flags_adp
_atom_site_refinement_flags_occupancy
_atom_site_disorder_assembly
_atom_site_disorder_group
F1 F 0.3332(2) 0.62413(13) 0.73726(15) 0.0489(7) Uani 1 1 d . . . . .
O1 O 0.3967(3) 0.61521(19) 0.8830(2) 0.0669(11) Uani 1 1 d G . . . .
H1A H 0.3747 0.6176 0.8345 0.100 Uiso 1 1 d G U . . .
H1B H 0.3780 0.5796 0.8981 0.100 Uiso 1 1 d G U . . .
N1 N 0.1754(3) 0.55415(19) 0.6725(2) 0.0453(9) Uani 1 1 d . . . . .
H1 H 0.2235 0.5819 0.6884 0.054 Uiso 1 1 calc R U . . .
N2 N 0.3940(3) 0.52386(19) 0.6769(2) 0.0461(9) Uani 1 1 d . . . . .
H2 H 0.3789 0.5617 0.6900 0.055 Uiso 1 1 calc R U . . .
N3 N 0.4311(4) 0.7792(2) 0.7260(3) 0.0604(12) Uani 1 1 d . . . . .
C27 C 0.2498(3) 0.4573(2) 0.8131(3) 0.0422(10) Uani 1 1 d . . . . .
H27 H 0.2005 0.4550 0.7662 0.051 Uiso 1 1 calc R U . . .
C26 C 0.3476(3) 0.4426(2) 0.8175(3) 0.0426(11) Uani 1 1 d . . . . .
H26 H 0.3639 0.4308 0.7732 0.051 Uiso 1 1 calc R U . . .
C25 C 0.4224(4) 0.4446(2) 0.8848(3) 0.0431(11) Uani 1 1 d . . . . .
C24 C 0.5273(3) 0.4278(2) 0.8887(3) 0.0430(11) Uani 1 1 d . . . . .
C29 C 0.2971(4) 0.4755(2) 0.9448(3) 0.0453(11) Uani 1 1 d . . . . .
H29 H 0.2805 0.4868 0.9892 0.054 Uiso 1 1 calc R U . . .
C1 C 0.2233(3) 0.4754(2) 0.8772(3) 0.0441(11) Uani 1 1 d . . . . .
C18 C 0.5339(3) 0.5124(2) 0.7908(3) 0.0438(11) Uani 1 1 d . . . . .
H18 H 0.4854 0.5330 0.8136 0.053 Uiso 1 1 calc R U . . .
C28 C 0.3951(4) 0.4594(2) 0.9494(3) 0.0451(11) Uani 1 1 d . . . . .
H28 H 0.4435 0.4585 0.9968 0.054 Uiso 1 1 calc R U . . .
C19 C 0.5788(4) 0.4568(2) 0.8425(3) 0.0442(11) Uani 1 1 d . . . . .
C17 C 0.4748(4) 0.4895(2) 0.7153(3) 0.0466(11) Uani 1 1 d . . . . .
C40 C 0.6110(4) 0.5628(2) 0.7893(3) 0.0451(11) Uani 1 1 d . . . . .
C8 C 0.1038(4) 0.5773(2) 0.7761(3) 0.0467(11) Uani 1 1 d . . . . .
H8 H 0.1754 0.5834 0.8034 0.056 Uiso 1 1 calc R U . . .
C2 C 0.1177(3) 0.4898(2) 0.8736(3) 0.0430(11) Uani 1 1 d . . . . .
C20 C 0.6741(4) 0.4354(2) 0.8459(3) 0.0490(12) Uani 1 1 d . . . . .
H20 H 0.7086 0.4536 0.8139 0.059 Uiso 1 1 calc R U . . .
C7 C 0.0606(4) 0.5359(2) 0.8264(3) 0.0461(11) Uani 1 1 d . . . . .
C9 C 0.1013(4) 0.5437(2) 0.7050(3) 0.0453(11) Uani 1 1 d . . . . .
C23 C 0.5747(4) 0.3814(2) 0.9386(3) 0.0483(12) Uani 1 1 d . . . . .
H23 H 0.5411 0.3626 0.9709 0.058 Uiso 1 1 calc R U . . .
C22 C 0.6710(4) 0.3618(2) 0.9425(3) 0.0503(12) Uani 1 1 d . . . . .
H22 H 0.7029 0.3305 0.9776 0.060 Uiso 1 1 calc R U . . .
C12 C 0.1652(4) 0.5158(2) 0.6118(3) 0.0508(12) Uani 1 1 d . . . . .
C4 C -0.0236(4) 0.4636(3) 0.9201(3) 0.0547(13) Uani 1 1 d . . . . .
H4 H -0.0521 0.4388 0.9513 0.066 Uiso 1 1 calc R U . . .
C3 C 0.0755(4) 0.4543(2) 0.9206(3) 0.0488(12) Uani 1 1 d . . . . .
H3 H 0.1146 0.4237 0.9533 0.059 Uiso 1 1 calc R U . . .
C10 C 0.0391(4) 0.4993(2) 0.6627(3) 0.0521(12) Uani 1 1 d . . . . .
H10 H -0.0201 0.4835 0.6713 0.062 Uiso 1 1 calc R U . . .
C6 C -0.0374(4) 0.5442(3) 0.8279(3) 0.0556(13) Uani 1 1 d . . . . .
H6 H -0.0770 0.5752 0.7963 0.067 Uiso 1 1 calc R U . . .
C16 C 0.4745(4) 0.4348(3) 0.6756(3) 0.0555(13) Uani 1 1 d . . . . .
H16 H 0.5228 0.4022 0.6879 0.067 Uiso 1 1 calc R U . . .
C21 C 0.7190(4) 0.3881(2) 0.8951(3) 0.0517(13) Uani 1 1 d . . . . .
H21 H 0.7835 0.3738 0.8960 0.062 Uiso 1 1 calc R U . . .
C45 C 0.6410(4) 0.6037(3) 0.8497(3) 0.0560(13) Uani 1 1 d . . . . .
H45 H 0.6132 0.5999 0.8905 0.067 Uiso 1 1 calc R U . . .
C41 C 0.6518(4) 0.5701(3) 0.7306(3) 0.0545(13) Uani 1 1 d . . . . .
H41 H 0.6316 0.5429 0.6885 0.065 Uiso 1 1 calc R U . . .
C30 C 0.0582(4) 0.6434(2) 0.7623(3) 0.0539(13) Uani 1 1 d . . . . .
C5 C -0.0787(4) 0.5087(3) 0.8739(3) 0.0599(14) Uani 1 1 d . . . . .
H5 H -0.1456 0.5157 0.8734 0.072 Uiso 1 1 calc R U . . .
C14 C 0.3396(4) 0.4912(3) 0.6148(3) 0.0526(13) Uani 1 1 d . . . . .
C11 C 0.0790(4) 0.4812(2) 0.6040(3) 0.0536(13) Uani 1 1 d . . . . .
H11 H 0.0519 0.4509 0.5662 0.064 Uiso 1 1 calc R U . . .
C43 C 0.7522(4) 0.6562(3) 0.7922(4) 0.0619(15) Uani 1 1 d . . . . .
H43 H 0.8009 0.6876 0.7936 0.074 Uiso 1 1 calc R U . . .
C13 C 0.2409(4) 0.5161(3) 0.5666(3) 0.0550(13) Uani 1 1 d . . . . .
C15 C 0.3890(4) 0.4358(3) 0.6130(3) 0.0592(14) Uani 1 1 d . . . . .
H15 H 0.3695 0.4037 0.5762 0.071 Uiso 1 1 calc R U . . .
C42 C 0.7228(4) 0.6172(3) 0.7321(4) 0.0602(15) Uani 1 1 d . . . . .
H42 H 0.7502 0.6218 0.6912 0.072 Uiso 1 1 calc R U . . .
C38 C 0.2539(4) 0.5847(3) 0.5434(3) 0.0618(15) Uani 1 1 d . . . . .
H38A H 0.2811 0.6103 0.5891 0.074 Uiso 1 1 calc R U . . .
H38B H 0.3030 0.5853 0.5143 0.074 Uiso 1 1 calc R U . . .
C44 C 0.7115(5) 0.6504(3) 0.8512(4) 0.0635(15) Uani 1 1 d . . . . .
H44 H 0.7315 0.6782 0.8928 0.076 Uiso 1 1 calc R U . . .
C35 C -0.0153(4) 0.6591(3) 0.6986(4) 0.0640(15) Uani 1 1 d . . . . .
H35 H -0.0404 0.6277 0.6617 0.077 Uiso 1 1 calc R U . . .
C53 C 0.4705(5) 0.7250(3) 0.6889(3) 0.0609(15) Uani 1 1 d . . . . .
H53A H 0.5353 0.7114 0.7225 0.073 Uiso 1 1 calc R U . . .
H53B H 0.4243 0.6889 0.6830 0.073 Uiso 1 1 calc R U . . .
C49 C 0.5001(5) 0.8353(3) 0.7379(4) 0.0658(16) Uani 1 1 d . . . . .
H49A H 0.5013 0.8517 0.6884 0.079 Uiso 1 1 calc R U . . .
H49B H 0.4727 0.8690 0.7631 0.079 Uiso 1 1 calc R U . . .
C57 C 0.3296(5) 0.8020(3) 0.6761(4) 0.0690(17) Uani 1 1 d . . . . .
H57A H 0.3055 0.8360 0.7031 0.083 Uiso 1 1 calc R U . . .
H57B H 0.3396 0.8207 0.6301 0.083 Uiso 1 1 calc R U . . .
C48 C 0.6048(5) 0.8219(3) 0.7833(4) 0.0715(17) Uani 1 1 d . . . . .
H48A H 0.6048 0.8088 0.8343 0.086 Uiso 1 1 calc R U . . .
H48B H 0.6313 0.7864 0.7602 0.086 Uiso 1 1 calc R U . . .
C39 C 0.1575(5) 0.6151(3) 0.4967(3) 0.0684(16) Uani 1 1 d . . . . .
H39A H 0.1310 0.5909 0.4506 0.103 Uiso 1 1 calc R U . . .
H39B H 0.1708 0.6586 0.4841 0.103 Uiso 1 1 calc R U . . .
H39C H 0.1089 0.6155 0.5255 0.103 Uiso 1 1 calc R U . . .
C58 C 0.4218(6) 0.7542(3) 0.8006(4) 0.0801(15) Uani 1 1 d . . . . .
H58C H 0.4877 0.7534 0.8380 0.096 Uiso 0.5 1 calc R U P A 1
H58D H 0.3948 0.7107 0.7944 0.096 Uiso 0.5 1 calc R U P A 1
H58A H 0.3678 0.7225 0.7897 0.096 Uiso 0.5 1 calc R U P B -1
H58B H 0.4841 0.7317 0.8257 0.096 Uiso 0.5 1 calc R U P B -1
C37 C 0.2014(5) 0.4734(3) 0.4975(3) 0.0713(18) Uani 1 1 d . . . . .
H37A H 0.2011 0.4292 0.5150 0.086 Uiso 1 1 calc R U . . .
H37B H 0.1318 0.4853 0.4728 0.086 Uiso 1 1 calc R U . . .
C31 C 0.0935(6) 0.6903(3) 0.8148(4) 0.0753(18) Uani 1 1 d . . . . .
H31 H 0.1439 0.6805 0.8594 0.090 Uiso 1 1 calc R U . . .
C55 C 0.1542(5) 0.7785(3) 0.6001(4) 0.0730(18) Uani 1 1 d . . . . .
H55A H 0.1022 0.7455 0.5905 0.088 Uiso 1 1 calc R U . . .
H55B H 0.1309 0.8147 0.6243 0.088 Uiso 1 1 calc R U . . .
C34 C -0.0535(5) 0.7198(3) 0.6871(4) 0.0771(19) Uani 1 1 d . . . . .
H34 H -0.1053 0.7293 0.6433 0.093 Uiso 1 1 calc R U . . .
C56 C 0.2495(5) 0.7522(3) 0.6534(4) 0.0743(18) Uani 1 1 d . . . . .
H56A H 0.2347 0.7355 0.6988 0.089 Uiso 1 1 calc R U . . .
H56B H 0.2739 0.7168 0.6288 0.089 Uiso 1 1 calc R U . . .
C47 C 0.6713(5) 0.8780(3) 0.7886(4) 0.0765(19) Uani 1 1 d . . . . .
H47A H 0.6456 0.9134 0.8124 0.092 Uiso 1 1 calc R U . . .
H47B H 0.6710 0.8914 0.7376 0.092 Uiso 1 1 calc R U . . .
C52 C 0.4839(6) 0.7412(3) 0.6130(4) 0.082(2) Uani 1 1 d . . . . .
H52A H 0.4212 0.7592 0.5809 0.098 Uiso 1 1 calc R U . . .
H52B H 0.5361 0.7739 0.6194 0.098 Uiso 1 1 calc R U . . .
C33 C -0.0166(7) 0.7663(3) 0.7390(5) 0.089(2) Uani 1 1 d . . . . .
H33 H -0.0414 0.8082 0.7304 0.107 Uiso 1 1 calc R U . . .
C32 C 0.0565(7) 0.7520(3) 0.8035(4) 0.094(2) Uani 1 1 d . . . . .
H32 H 0.0816 0.7837 0.8400 0.112 Uiso 1 1 calc R U . . .
C54 C 0.1682(5) 0.8003(3) 0.5254(4) 0.084(2) Uani 1 1 d . . . . .
H54A H 0.1039 0.8125 0.4916 0.127 Uiso 1 1 calc R U . . .
H54B H 0.1964 0.7658 0.5030 0.127 Uiso 1 1 calc R U . . .
H54C H 0.2132 0.8366 0.5339 0.127 Uiso 1 1 calc R U . . .
C46 C 0.7767(5) 0.8633(4) 0.8338(5) 0.091(2) Uani 1 1 d . . . . .
H46A H 0.8029 0.8289 0.8096 0.137 Uiso 1 1 calc R U . . .
H46B H 0.7773 0.8505 0.8845 0.137 Uiso 1 1 calc R U . . .
H46C H 0.8181 0.9010 0.8364 0.137 Uiso 1 1 calc R U . . .
C36 C 0.2589(6) 0.4755(4) 0.4395(4) 0.094(2) Uani 1 1 d . . . . .
H36A H 0.2325 0.4436 0.4009 0.142 Uiso 1 1 calc R U . . .
H36B H 0.3291 0.4668 0.4638 0.142 Uiso 1 1 calc R U . . .
H36C H 0.2522 0.5175 0.4165 0.142 Uiso 1 1 calc R U . . .
C51 C 0.5117(7) 0.6853(4) 0.5753(4) 0.098(3) Uani 1 1 d . . . . .
H51A H 0.4592 0.6528 0.5687 0.118 Uiso 1 1 calc R U . . .
H51B H 0.5740 0.6672 0.6076 0.118 Uiso 1 1 calc R U . . .
C50 C 0.5260(10) 0.7014(6) 0.4988(6) 0.164(5) Uani 1 1 d . . . . .
H50A H 0.5231 0.6626 0.4696 0.246 Uiso 1 1 calc R U . . .
H50B H 0.5906 0.7217 0.5058 0.246 Uiso 1 1 calc R U . . .
H50C H 0.4733 0.7303 0.4720 0.246 Uiso 1 1 calc R U . . .
C64 C 0.3474(12) 0.8012(7) 0.8280(7) 0.0801(15) Uani 0.5 1 d D . P C 1
H64A H 0.2763 0.7913 0.8061 0.096 Uiso 0.5 1 calc R U P C 1
H64B H 0.3606 0.8466 0.8223 0.096 Uiso 0.5 1 calc R U P C 1
C59 C 0.4020(13) 0.8005(7) 0.8547(7) 0.0801(15) Uani 0.5 1 d D . P C -1
H59A H 0.3679 0.8375 0.8263 0.096 Uiso 0.5 1 calc R U P C -1
H59B H 0.4665 0.8153 0.8875 0.096 Uiso 0.5 1 calc R U P C -1
C63 C 0.4009(13) 0.7702(7) 0.9276(8) 0.0801(15) Uani 0.5 1 d . . P C 1
H63A H 0.3902 0.7242 0.9308 0.096 Uiso 0.5 1 calc R U P C 1
H63B H 0.4725 0.7798 0.9473 0.096 Uiso 0.5 1 calc R U P C 1
C60 C 0.3393(13) 0.7765(7) 0.9048(8) 0.0801(15) Uani 0.5 1 d . . P C -1
H60A H 0.3238 0.7310 0.8970 0.096 Uiso 0.5 1 calc R U P C -1
H60B H 0.2770 0.8008 0.8971 0.096 Uiso 0.5 1 calc R U P C -1
C62 C 0.3365(13) 0.8097(6) 0.9694(8) 0.0801(15) Uani 0.5 1 d . . P C 1
H62A H 0.2662 0.8063 0.9417 0.120 Uiso 0.5 1 calc R U P C 1
H62B H 0.3568 0.8541 0.9722 0.120 Uiso 0.5 1 calc R U P C 1
H62C H 0.3468 0.7930 1.0201 0.120 Uiso 0.5 1 calc R U P C 1
C61 C 0.4142(12) 0.7899(6) 0.9836(6) 0.0801(15) Uani 0.5 1 d D . P C -1
H61A H 0.4233 0.8355 0.9909 0.120 Uiso 0.5 1 calc R U P C -1
H61B H 0.4782 0.7701 0.9863 0.120 Uiso 0.5 1 calc R U P C -1
H61C H 0.3879 0.7723 1.0228 0.120 Uiso 0.5 1 calc R U P C -1

loop_
_atom_site_aniso_label
_atom_site_aniso_U_11
_atom_site_aniso_U_22
_atom_site_aniso_U_33
_atom_site_aniso_U_23
_atom_site_aniso_U_13
_atom_site_aniso_U_12
F1 0.0462(16) 0.0445(16) 0.0553(17) -0.0023(12) 0.0132(13) -0.0001(12)
O1 0.084(3) 0.057(2) 0.056(2) 0.0031(19) 0.015(2) -0.009(2)
N1 0.040(2) 0.045(2) 0.050(2) -0.0058(18) 0.0108(18) -0.0023(17)
N2 0.046(2) 0.043(2) 0.049(2) 0.0003(18) 0.0132(18) 0.0048(18)
N3 0.084(3) 0.042(2) 0.062(3) 0.004(2) 0.031(3) 0.003(2)
C27 0.041(3) 0.033(2) 0.052(3) 0.001(2) 0.013(2) 0.0001(19)
C26 0.040(3) 0.036(2) 0.051(3) -0.002(2) 0.012(2) -0.0024(19)
C25 0.042(3) 0.034(2) 0.053(3) 0.002(2) 0.014(2) -0.002(2)
C24 0.038(2) 0.037(2) 0.052(3) -0.001(2) 0.009(2) -0.0012(19)
C29 0.046(3) 0.043(3) 0.049(3) -0.004(2) 0.016(2) -0.006(2)
C1 0.040(3) 0.036(2) 0.056(3) -0.001(2) 0.013(2) -0.004(2)
C18 0.038(2) 0.041(3) 0.054(3) 0.004(2) 0.016(2) 0.006(2)
C28 0.042(3) 0.043(3) 0.048(3) 0.004(2) 0.010(2) -0.007(2)
C19 0.042(3) 0.036(2) 0.055(3) 0.000(2) 0.013(2) 0.001(2)
C17 0.045(3) 0.046(3) 0.051(3) 0.006(2) 0.018(2) 0.008(2)
C40 0.039(3) 0.041(3) 0.055(3) 0.007(2) 0.014(2) 0.005(2)
C8 0.037(2) 0.046(3) 0.058(3) 0.000(2) 0.014(2) 0.002(2)
C2 0.041(3) 0.037(2) 0.051(3) -0.007(2) 0.015(2) -0.005(2)
C20 0.041(3) 0.039(3) 0.068(3) 0.004(2) 0.017(2) -0.001(2)
C7 0.040(3) 0.040(3) 0.060(3) -0.006(2) 0.017(2) -0.003(2)
C9 0.040(3) 0.041(3) 0.053(3) 0.002(2) 0.010(2) 0.003(2)
C23 0.047(3) 0.037(3) 0.059(3) 0.004(2) 0.013(2) -0.002(2)
C22 0.042(3) 0.035(2) 0.068(3) 0.005(2) 0.005(2) 0.002(2)
C12 0.050(3) 0.048(3) 0.049(3) -0.003(2) 0.005(2) 0.008(2)
C4 0.051(3) 0.057(3) 0.059(3) -0.007(3) 0.021(3) -0.016(3)
C3 0.048(3) 0.045(3) 0.056(3) -0.005(2) 0.018(2) -0.001(2)
C10 0.043(3) 0.045(3) 0.065(3) 0.002(2) 0.009(2) -0.001(2)
C6 0.042(3) 0.058(3) 0.068(3) 0.000(3) 0.017(2) 0.004(2)
C16 0.046(3) 0.056(3) 0.065(3) -0.005(3) 0.016(3) 0.012(2)
C21 0.034(3) 0.045(3) 0.075(4) 0.003(2) 0.014(2) 0.003(2)
C45 0.057(3) 0.054(3) 0.060(3) 0.005(3) 0.020(3) -0.006(3)
C41 0.053(3) 0.049(3) 0.067(3) 0.003(3) 0.026(3) 0.001(2)
C30 0.059(3) 0.044(3) 0.065(3) 0.001(2) 0.029(3) 0.005(2)
C5 0.043(3) 0.072(4) 0.070(4) -0.007(3) 0.024(3) -0.005(3)
C14 0.051(3) 0.061(3) 0.045(3) -0.004(2) 0.012(2) 0.012(3)
C11 0.047(3) 0.047(3) 0.058(3) -0.009(2) 0.000(2) 0.004(2)
C43 0.051(3) 0.049(3) 0.090(4) 0.006(3) 0.026(3) -0.003(3)
C13 0.053(3) 0.062(3) 0.046(3) -0.006(2) 0.009(2) 0.011(3)
C15 0.057(3) 0.064(4) 0.055(3) -0.013(3) 0.012(3) 0.009(3)
C42 0.058(3) 0.055(3) 0.080(4) 0.007(3) 0.038(3) 0.002(3)
C38 0.059(3) 0.074(4) 0.053(3) 0.004(3) 0.016(3) 0.014(3)
C44 0.068(4) 0.051(3) 0.072(4) -0.003(3) 0.021(3) -0.010(3)
C35 0.062(4) 0.048(3) 0.083(4) 0.011(3) 0.023(3) 0.012(3)
C53 0.072(4) 0.047(3) 0.066(4) 0.000(3) 0.024(3) 0.010(3)
C49 0.083(4) 0.046(3) 0.074(4) 0.005(3) 0.033(3) -0.007(3)
C57 0.082(4) 0.046(3) 0.083(4) 0.015(3) 0.029(4) 0.020(3)
C48 0.085(5) 0.058(4) 0.077(4) -0.006(3) 0.031(4) -0.020(3)
C39 0.072(4) 0.070(4) 0.058(4) -0.001(3) 0.010(3) 0.015(3)
C58 0.118(4) 0.058(2) 0.072(3) 0.003(2) 0.042(3) 0.000(3)
C37 0.068(4) 0.085(5) 0.053(3) -0.020(3) 0.004(3) 0.016(3)
C31 0.104(5) 0.055(4) 0.067(4) -0.003(3) 0.023(4) 0.010(3)
C55 0.080(4) 0.054(4) 0.090(5) 0.015(3) 0.032(4) 0.021(3)
C34 0.085(5) 0.060(4) 0.093(5) 0.023(4) 0.037(4) 0.022(3)
C56 0.064(4) 0.053(4) 0.108(5) 0.015(3) 0.030(4) 0.011(3)
C47 0.077(5) 0.066(4) 0.098(5) 0.001(4) 0.042(4) -0.008(3)
C52 0.103(6) 0.076(5) 0.077(5) -0.004(4) 0.043(4) 0.008(4)
C33 0.137(7) 0.050(4) 0.099(6) 0.014(4) 0.062(5) 0.028(4)
C32 0.147(8) 0.055(4) 0.083(5) -0.008(4) 0.039(5) 0.021(4)
C54 0.079(5) 0.068(4) 0.113(6) 0.007(4) 0.037(4) 0.006(4)
C46 0.074(5) 0.089(5) 0.123(7) -0.008(5) 0.048(5) -0.005(4)
C36 0.103(6) 0.120(6) 0.059(4) -0.022(4) 0.021(4) 0.026(5)
C51 0.127(7) 0.084(5) 0.098(6) -0.007(4) 0.056(5) 0.020(5)
C50 0.238(14) 0.168(11) 0.128(8) -0.002(7) 0.120(9) 0.066(10)
C64 0.118(4) 0.058(2) 0.072(3) 0.003(2) 0.042(3) 0.000(3)
C59 0.118(4) 0.058(2) 0.072(3) 0.003(2) 0.042(3) 0.000(3)
C63 0.118(4) 0.058(2) 0.072(3) 0.003(2) 0.042(3) 0.000(3)
C60 0.118(4) 0.058(2) 0.072(3) 0.003(2) 0.042(3) 0.000(3)
C62 0.118(4) 0.058(2) 0.072(3) 0.003(2) 0.042(3) 0.000(3)
C61 0.118(4) 0.058(2) 0.072(3) 0.003(2) 0.042(3) 0.000(3)

loop_
_atom_type_symbol
_atom_type_description
_atom_type_scat_dispersion_real
_atom_type_scat_dispersion_imag
_atom_type_scat_source
C C 0.0181 0.0091 'International Tables Vol C Tables 4.2.6.8 and 6.1.1.4'
H H 0.0000 0.0000 'International Tables Vol C Tables 4.2.6.8 and 6.1.1.4'
F F 0.0727 0.0534 'International Tables Vol C Tables 4.2.6.8 and 6.1.1.4'
N N 0.0311 0.0180 'International Tables Vol C Tables 4.2.6.8 and 6.1.1.4'
O O 0.0492 0.0322 'International Tables Vol C Tables 4.2.6.8 and 6.1.1.4'

loop_
_geom_angle_atom_site_label_1
_geom_angle_atom_site_label_2
_geom_angle_atom_site_label_3
_geom_angle
_geom_angle_site_symmetry_1
_geom_angle_site_symmetry_3
_geom_angle_publ_flag
H1A O1 H1B 109.5 . . ?
C9 N1 H1 124.6 . . ?
C9 N1 C12 110.9(4) . . ?
C12 N1 H1 124.6 . . ?
C17 N2 H2 124.6 . . ?
C17 N2 C14 110.7(4) . . ?
C14 N2 H2 124.6 . . ?
C53 N3 C57 110.9(5) . . ?
C53 N3 C58 106.7(4) . . ?
C49 N3 C53 111.0(5) . . ?
C49 N3 C57 106.7(4) . . ?
C49 N3 C58 110.8(5) . . ?
C58 N3 C57 110.8(5) . . ?
C26 C27 H27 119.7 . . ?
C26 C27 C1 120.5(5) . . ?
C1 C27 H27 119.7 . . ?
C27 C26 H26 119.0 . . ?
C27 C26 C25 122.0(5) . . ?
C25 C26 H26 119.0 . . ?
C26 C25 C24 121.3(4) . . ?
C26 C25 C28 117.5(4) . . ?
C28 C25 C24 121.1(4) . . ?
C19 C24 C25 122.2(4) . . ?
C23 C24 C25 118.7(4) . . ?
C23 C24 C19 119.0(4) . . ?
C1 C29 H29 119.1 . . ?
C1 C29 C28 121.7(5) . . ?
C28 C29 H29 119.1 . . ?
C27 C1 C2 121.1(4) . . ?
C29 C1 C27 117.7(4) . . ?
C29 C1 C2 121.1(4) . . ?
C19 C18 H18 106.0 . . ?
C17 C18 H18 106.0 . . ?
C17 C18 C19 111.2(4) . . ?
C17 C18 C40 114.7(4) . . ?
C40 C18 H18 106.0 . . ?
C40 C18 C19 112.3(4) . . ?
C25 C28 C29 120.4(5) . . ?
C25 C28 H28 119.8 . . ?
C29 C28 H28 119.8 . . ?
C24 C19 C18 121.6(4) . . ?
C20 C19 C24 118.7(4) . . ?
C20 C19 C18 119.6(4) . . ?
N2 C17 C18 118.5(4) . . ?
N2 C17 C16 106.9(5) . . ?
C16 C17 C18 134.0(5) . . ?
C45 C40 C18 118.5(4) . . ?
C41 C40 C18 123.2(5) . . ?
C41 C40 C45 118.3(5) . . ?
C7 C8 H8 106.3 . . ?
C7 C8 C30 114.1(4) . . ?
C9 C8 H8 106.3 . . ?
C9 C8 C7 110.9(4) . . ?
C9 C8 C30 112.5(4) . . ?
C30 C8 H8 106.3 . . ?
C7 C2 C1 123.5(4) . . ?
C7 C2 C3 119.7(4) . . ?
C3 C2 C1 116.8(4) . . ?
C19 C20 H20 119.4 . . ?
C21 C20 C19 121.2(5) . . ?
C21 C20 H20 119.4 . . ?
C2 C7 C8 121.9(4) . . ?
C6 C7 C8 120.3(5) . . ?
C6 C7 C2 117.8(5) . . ?
N1 C9 C8 119.2(4) . . ?
N1 C9 C10 107.4(4) . . ?
C10 C9 C8 133.3(5) . . ?
C24 C23 H23 119.3 . . ?
C24 C23 C22 121.3(5) . . ?
C22 C23 H23 119.3 . . ?
C23 C22 H22 120.3 . . ?
C21 C22 C23 119.4(5) . . ?
C21 C22 H22 120.3 . . ?
N1 C12 C11 106.6(5) . . ?
N1 C12 C13 121.7(5) . . ?
C11 C12 C13 131.7(5) . . ?
C3 C4 H4 120.5 . . ?
C5 C4 H4 120.5 . . ?
C5 C4 C3 119.0(5) . . ?
C2 C3 H3 119.6 . . ?
C4 C3 C2 120.9(5) . . ?
C4 C3 H3 119.6 . . ?
C9 C10 H10 126.3 . . ?
C9 C10 C11 107.5(5) . . ?
C11 C10 H10 126.3 . . ?
C7 C6 H6 118.9 . . ?
C5 C6 C7 122.2(5) . . ?
C5 C6 H6 118.9 . . ?
C17 C16 H16 126.2 . . ?
C17 C16 C15 107.6(5) . . ?
C15 C16 H16 126.2 . . ?
C20 C21 H21 119.9 . . ?
C22 C21 C20 120.3(5) . . ?
C22 C21 H21 119.9 . . ?
C40 C45 H45 119.6 . . ?
C40 C45 C44 120.7(5) . . ?
C44 C45 H45 119.6 . . ?
C40 C41 H41 119.5 . . ?
C40 C41 C42 121.0(5) . . ?
C42 C41 H41 119.5 . . ?
C35 C30 C8 122.8(5) . . ?
C35 C30 C31 117.9(5) . . ?
C31 C30 C8 119.3(5) . . ?
C4 C5 C6 120.4(5) . . ?
C4 C5 H5 119.8 . . ?
C6 C5 H5 119.8 . . ?
N2 C14 C13 121.4(4) . . ?
C15 C14 N2 106.5(5) . . ?
C15 C14 C13 131.9(5) . . ?
C12 C11 C10 107.5(5) . . ?
C12 C11 H11 126.2 . . ?
C10 C11 H11 126.2 . . ?
C42 C43 H43 119.9 . . ?
C42 C43 C44 120.3(5) . . ?
C44 C43 H43 119.9 . . ?
C12 C13 C38 108.2(4) . . ?
C12 C13 C37 108.3(5) . . ?
C14 C13 C12 109.5(4) . . ?
C14 C13 C38 109.4(5) . . ?
C14 C13 C37 110.1(5) . . ?
C38 C13 C37 111.3(5) . . ?
C16 C15 H15 125.9 . . ?
C14 C15 C16 108.1(5) . . ?
C14 C15 H15 125.9 . . ?
C41 C42 H42 120.1 . . ?
C43 C42 C41 119.8(5) . . ?
C43 C42 H42 120.1 . . ?
C13 C38 H38A 108.8 . . ?
C13 C38 H38B 108.8 . . ?
H38A C38 H38B 107.7 . . ?
C39 C38 C13 113.6(5) . . ?
C39 C38 H38A 108.8 . . ?
C39 C38 H38B 108.8 . . ?
C45 C44 H44 120.1 . . ?
C43 C44 C45 119.9(6) . . ?
C43 C44 H44 120.1 . . ?
C30 C35 H35 119.3 . . ?
C30 C35 C34 121.3(6) . . ?
C34 C35 H35 119.3 . . ?
N3 C53 H53A 108.7 . . ?
N3 C53 H53B 108.7 . . ?
H53A C53 H53B 107.6 . . ?
C52 C53 N3 114.1(5) . . ?
C52 C53 H53A 108.7 . . ?
C52 C53 H53B 108.7 . . ?
N3 C49 H49A 108.6 . . ?
N3 C49 H49B 108.6 . . ?
H49A C49 H49B 107.5 . . ?
C48 C49 N3 114.9(5) . . ?
C48 C49 H49A 108.6 . . ?
C48 C49 H49B 108.6 . . ?
N3 C57 H57A 108.3 . . ?
N3 C57 H57B 108.3 . . ?
H57A C57 H57B 107.4 . . ?
C56 C57 N3 116.0(5) . . ?
C56 C57 H57A 108.3 . . ?
C56 C57 H57B 108.3 . . ?
C49 C48 H48A 109.1 . . ?
C49 C48 H48B 109.1 . . ?
H48A C48 H48B 107.8 . . ?
C47 C48 C49 112.5(6) . . ?
C47 C48 H48A 109.1 . . ?
C47 C48 H48B 109.1 . . ?
C38 C39 H39A 109.5 . . ?
C38 C39 H39B 109.5 . . ?
C38 C39 H39C 109.5 . . ?
H39A C39 H39B 109.5 . . ?
H39A C39 H39C 109.5 . . ?
H39B C39 H39C 109.5 . . ?
N3 C58 H58C 110.2 . . ?
N3 C58 H58D 110.2 . . ?
N3 C58 H58A 107.8 . . ?
N3 C58 H58B 107.8 . . ?
N3 C58 C64 107.6(6) . . ?
H58C C58 H58D 108.5 . . ?
H58C C58 H58A 130.0 . . ?
H58C C58 H58B 29.8 . . ?
H58D C58 H58A 25.7 . . ?
H58D C58 H58B 82.4 . . ?
H58A C58 H58B 107.1 . . ?
C64 C58 H58C 110.2 . . ?
C64 C58 H58D 110.2 . . ?
C64 C58 H58A 87.5 . . ?
C64 C58 H58B 134.9 . . ?
C59 C58 N3 118.0(7) . . ?
C59 C58 H58C 81.4 . . ?
C59 C58 H58D 123.5 . . ?
C59 C58 H58A 107.8 . . ?
C59 C58 H58B 107.8 . . ?
C59 C58 C64 28.9(7) . . ?
C13 C37 H37A 108.3 . . ?
C13 C37 H37B 108.3 . . ?
H37A C37 H37B 107.4 . . ?
C36 C37 C13 115.9(6) . . ?
C36 C37 H37A 108.3 . . ?
C36 C37 H37B 108.3 . . ?
C30 C31 H31 119.3 . . ?
C30 C31 C32 121.3(7) . . ?
C32 C31 H31 119.3 . . ?
H55A C55 H55B 107.8 . . ?
C56 C55 H55A 109.0 . . ?
C56 C55 H55B 109.0 . . ?
C54 C55 H55A 109.0 . . ?
C54 C55 H55B 109.0 . . ?
C54 C55 C56 112.8(6) . . ?
C35 C34 H34 119.9 . . ?
C33 C34 C35 120.2(7) . . ?
C33 C34 H34 119.9 . . ?
C57 C56 C55 112.0(5) . . ?
C57 C56 H56A 109.2 . . ?
C57 C56 H56B 109.2 . . ?
C55 C56 H56A 109.2 . . ?
C55 C56 H56B 109.2 . . ?
H56A C56 H56B 107.9 . . ?
C48 C47 H47A 109.3 . . ?
C48 C47 H47B 109.3 . . ?
C48 C47 C46 111.6(6) . . ?
H47A C47 H47B 108.0 . . ?
C46 C47 H47A 109.3 . . ?
C46 C47 H47B 109.3 . . ?
C53 C52 H52A 109.2 . . ?
C53 C52 H52B 109.2 . . ?
H52A C52 H52B 107.9 . . ?
C51 C52 C53 112.3(6) . . ?
C51 C52 H52A 109.2 . . ?
C51 C52 H52B 109.2 . . ?
C34 C33 H33 120.1 . . ?
C34 C33 C32 119.8(6) . . ?
C32 C33 H33 120.1 . . ?
C31 C32 H32 120.3 . . ?
C33 C32 C31 119.4(7) . . ?
C33 C32 H32 120.3 . . ?
C55 C54 H54A 109.5 . . ?
C55 C54 H54B 109.5 . . ?
C55 C54 H54C 109.5 . . ?
H54A C54 H54B 109.5 . . ?
H54A C54 H54C 109.5 . . ?
H54B C54 H54C 109.5 . . ?
C47 C46 H46A 109.5 . . ?
C47 C46 H46B 109.5 . . ?
C47 C46 H46C 109.5 . . ?
H46A C46 H46B 109.5 . . ?
H46A C46 H46C 109.5 . . ?
H46B C46 H46C 109.5 . . ?
C37 C36 H36A 109.5 . . ?
C37 C36 H36B 109.5 . . ?
C37 C36 H36C 109.5 . . ?
H36A C36 H36B 109.5 . . ?
H36A C36 H36C 109.5 . . ?
H36B C36 H36C 109.5 . . ?
C52 C51 H51A 109.1 . . ?
C52 C51 H51B 109.1 . . ?
C52 C51 C50 112.6(7) . . ?
H51A C51 H51B 107.8 . . ?
C50 C51 H51A 109.1 . . ?
C50 C51 H51B 109.1 . . ?
C51 C50 H50A 109.5 . . ?
C51 C50 H50B 109.5 . . ?
C51 C50 H50C 109.5 . . ?
H50A C50 H50B 109.5 . . ?
H50A C50 H50C 109.5 . . ?
H50B C50 H50C 109.5 . . ?
C58 C64 H64A 113.8 . . ?
C58 C64 H64B 113.8 . . ?
C58 C64 C63 89.1(9) . . ?
H64A C64 H64B 111.0 . . ?
C59 C64 C58 65.8(16) . . ?
C59 C64 H64A 161.2 . . ?
C59 C64 H64B 84.7 . . ?
C59 C64 C63 48.2(14) . . ?
C59 C64 C60 74.0(16) . . ?
C63 C64 H64A 113.8 . . ?
C63 C64 H64B 113.8 . . ?
C60 C64 C58 107.7(10) . . ?
C60 C64 H64A 88.9 . . ?
C60 C64 H64B 119.3 . . ?
C60 C64 C63 26.3(7) . . ?
C58 C59 H59A 108.2 . . ?
C58 C59 H59B 108.2 . . ?
C58 C59 C63 112.5(11) . . ?
C58 C59 C60 116.2(12) . . ?
C64 C59 C58 85.3(17) . . ?
C64 C59 H59A 53.8 . . ?
C64 C59 H59B 160.4 . . ?
C64 C59 C63 109(2) . . ?
C64 C59 C60 76.6(18) . . ?
H59A C59 H59B 107.4 . . ?
C63 C59 H59A 133.9 . . ?
C63 C59 H59B 79.6 . . ?
C63 C59 C60 32.8(8) . . ?
C60 C59 H59A 108.2 . . ?
C60 C59 H59B 108.2 . . ?
C64 C63 H63A 111.8 . . ?
C64 C63 H63B 111.8 . . ?
C59 C63 C64 23.0(8) . . ?
C59 C63 H63A 120.9 . . ?
C59 C63 H63B 88.9 . . ?
C59 C63 C62 111.7(12) . . ?
H63A C63 H63B 109.5 . . ?
C60 C63 C64 53.2(14) . . ?
C60 C63 C59 75.7(16) . . ?
C60 C63 H63A 91.9 . . ?
C60 C63 H63B 158.1 . . ?
C60 C63 C62 61.8(15) . . ?
C60 C63 C61 107(2) . . ?
C62 C63 C64 100.0(11) . . ?
C62 C63 H63A 111.8 . . ?
C62 C63 H63B 111.8 . . ?
C61 C63 C64 135.5(15) . . ?
C61 C63 C59 131.2(15) . . ?
C61 C63 H63A 107.8 . . ?
C61 C63 H63B 71.6 . . ?
C61 C63 C62 45.3(11) . . ?
C64 C60 H60A 105.3 . . ?
C64 C60 H60B 89.0 . . ?
C64 C60 C61 126.5(13) . . ?
C59 C60 C64 29.5(8) . . ?
C59 C60 H60A 111.9 . . ?
C59 C60 H60B 111.9 . . ?
C59 C60 C61 99.2(12) . . ?
C63 C60 C64 100.5(18) . . ?
C63 C60 C59 71.5(16) . . ?
C63 C60 H60A 94.1 . . ?
C63 C60 H60B 151.2 . . ?
C63 C60 C62 85.5(17) . . ?
C63 C60 C61 41.5(14) . . ?
H60A C60 H60B 109.6 . . ?
C62 C60 C64 130.3(13) . . ?
C62 C60 C59 120.9(13) . . ?
C62 C60 H60A 123.7 . . ?
C62 C60 H60B 68.1 . . ?
C62 C60 C61 44.1(8) . . ?
C61 C60 H60A 111.9 . . ?
C61 C60 H60B 111.9 . . ?
C63 C62 H62A 109.5 . . ?
C63 C62 H62B 109.5 . . ?
C63 C62 H62C 109.5 . . ?
C60 C62 C63 32.7(8) . . ?
C60 C62 H62A 77.3 . . ?
C60 C62 H62B 116.6 . . ?
C60 C62 H62C 127.9 . . ?
H62A C62 H62B 109.5 . . ?
H62A C62 H62C 109.5 . . ?
H62B C62 H62C 109.5 . . ?
C61 C62 C63 43.3(9) . . ?
C61 C62 C60 75.9(12) . . ?
C61 C62 H62A 149.4 . . ?
C61 C62 H62B 95.5 . . ?
C61 C62 H62C 76.7 . . ?
C63 C61 C60 31.6(11) . . ?
C63 C61 C62 91.4(15) . . ?
C63 C61 H61A 119.3 . . ?
C63 C61 H61B 78.0 . . ?
C63 C61 H61C 124.7 . . ?
C60 C61 H61A 109.5 . . ?
C60 C61 H61B 109.5 . . ?
C60 C61 H61C 109.5 . . ?
C62 C61 C60 60.0(11) . . ?
C62 C61 H61A 75.2 . . ?
C62 C61 H61B 169.4 . . ?
C62 C61 H61C 76.9 . . ?
H61A C61 H61B 109.5 . . ?
H61A C61 H61C 109.5 . . ?
H61B C61 H61C 109.5 . . ?

loop_
_geom_bond_atom_site_label_1
_geom_bond_atom_site_label_2
_geom_bond_distance
_geom_bond_site_symmetry_2
_geom_bond_publ_flag
O1 H1A 0.8702 . ?
O1 H1B 0.8700 . ?
N1 H1 0.8800 . ?
N1 C9 1.362(6) . ?
N1 C12 1.365(6) . ?
N2 H2 0.8800 . ?
N2 C17 1.368(6) . ?
N2 C14 1.378(6) . ?
N3 C53 1.521(7) . ?
N3 C49 1.510(7) . ?
N3 C57 1.543(8) . ?
N3 C58 1.526(7) . ?
C27 H27 0.9500 . ?
C27 C26 1.388(6) . ?
C27 C1 1.399(7) . ?
C26 H26 0.9500 . ?
C26 C25 1.392(7) . ?
C25 C24 1.497(6) . ?
C25 C28 1.397(7) . ?
C24 C19 1.411(7) . ?
C24 C23 1.387(7) . ?
C29 H29 0.9500 . ?
C29 C1 1.388(7) . ?
C29 C28 1.398(7) . ?
C1 C2 1.499(6) . ?
C18 H18 1.0000 . ?
C18 C19 1.538(6) . ?
C18 C17 1.499(7) . ?
C18 C40 1.526(7) . ?
C28 H28 0.9500 . ?
C19 C20 1.398(7) . ?
C17 C16 1.373(7) . ?
C40 C45 1.387(7) . ?
C40 C41 1.380(7) . ?
C8 H8 1.0000 . ?
C8 C7 1.527(7) . ?
C8 C9 1.494(7) . ?
C8 C30 1.530(7) . ?
C2 C7 1.404(7) . ?
C2 C3 1.404(7) . ?
C20 H20 0.9500 . ?
C20 C21 1.384(7) . ?
C7 C6 1.396(7) . ?
C9 C10 1.372(7) . ?
C23 H23 0.9500 . ?
C23 C22 1.398(7) . ?
C22 H22 0.9500 . ?
C22 C21 1.371(7) . ?
C12 C11 1.387(7) . ?
C12 C13 1.531(8) . ?
C4 H4 0.9500 . ?
C4 C3 1.403(7) . ?
C4 C5 1.371(8) . ?
C3 H3 0.9500 . ?
C10 H10 0.9500 . ?
C10 C11 1.415(8) . ?
C6 H6 0.9500 . ?
C6 C5 1.383(8) . ?
C16 H16 0.9500 . ?
C16 C15 1.419(7) . ?
C21 H21 0.9500 . ?
C45 H45 0.9500 . ?
C45 C44 1.393(7) . ?
C41 H41 0.9500 . ?
C41 C42 1.405(7) . ?
C30 C35 1.377(8) . ?
C30 C31 1.383(8) . ?
C5 H5 0.9500 . ?
C14 C13 1.518(7) . ?
C14 C15 1.368(7) . ?
C11 H11 0.9500 . ?
C43 H43 0.9500 . ?
C43 C42 1.357(8) . ?
C43 C44 1.380(8) . ?
C13 C38 1.540(8) . ?
C13 C37 1.541(7) . ?
C15 H15 0.9500 . ?
C42 H42 0.9500 . ?
C38 H38A 0.9900 . ?
C38 H38B 0.9900 . ?
C38 C39 1.531(7) . ?
C44 H44 0.9500 . ?
C35 H35 0.9500 . ?
C35 C34 1.387(8) . ?
C53 H53A 0.9900 . ?
C53 H53B 0.9900 . ?
C53 C52 1.516(8) . ?
C49 H49A 0.9900 . ?
C49 H49B 0.9900 . ?
C49 C48 1.503(9) . ?
C57 H57A 0.9900 . ?
C57 H57B 0.9900 . ?
C57 C56 1.512(9) . ?
C48 H48A 0.9900 . ?
C48 H48B 0.9900 . ?
C48 C47 1.496(8) . ?
C39 H39A 0.9800 . ?
C39 H39B 0.9800 . ?
C39 H39C 0.9800 . ?
C58 H58C 0.9900 . ?
C58 H58D 0.9900 . ?
C58 H58A 0.9900 . ?
C58 H58B 0.9900 . ?
C58 C64 1.626(16) . ?
C58 C59 1.488(14) . ?
C37 H37A 0.9900 . ?
C37 H37B 0.9900 . ?
C37 C36 1.521(9) . ?
C31 H31 0.9500 . ?
C31 C32 1.399(9) . ?
C55 H55A 0.9900 . ?
C55 H55B 0.9900 . ?
C55 C56 1.530(8) . ?
C55 C54 1.528(9) . ?
C34 H34 0.9500 . ?
C34 C33 1.374(10) . ?
C56 H56A 0.9900 . ?
C56 H56B 0.9900 . ?
C47 H47A 0.9900 . ?
C47 H47B 0.9900 . ?
C47 C46 1.514(9) . ?
C52 H52A 0.9900 . ?
C52 H52B 0.9900 . ?
C52 C51 1.485(9) . ?
C33 H33 0.9500 . ?
C33 C32 1.376(11) . ?
C32 H32 0.9500 . ?
C54 H54A 0.9800 . ?
C54 H54B 0.9800 . ?
C54 H54C 0.9800 . ?
C46 H46A 0.9800 . ?
C46 H46B 0.9800 . ?
C46 H46C 0.9800 . ?
C36 H36A 0.9800 . ?
C36 H36B 0.9800 . ?
C36 H36C 0.9800 . ?
C51 H51A 0.9900 . ?
C51 H51B 0.9900 . ?
C51 C50 1.532(11) . ?
C50 H50A 0.9800 . ?
C50 H50B 0.9800 . ?
C50 H50C 0.9800 . ?
C64 H64A 0.9900 . ?
C64 H64B 0.9900 . ?
C64 C59 0.79(2) . ?
C64 C63 1.910(19) . ?
C64 C60 1.556(17) . ?
C59 H59A 0.9900 . ?
C59 H59B 0.9900 . ?
C59 C63 1.504(17) . ?
C59 C60 1.54(2) . ?
C63 H63A 0.9900 . ?
C63 H63B 0.9900 . ?
C63 C60 0.860(19) . ?
C63 C62 1.59(2) . ?
C63 C61 1.088(16) . ?
C60 H60A 0.9900 . ?
C60 H60B 0.9900 . ?
C60 C62 1.403(18) . ?
C60 C61 1.57(2) . ?
C62 H62A 0.9800 . ?
C62 H62B 0.9800 . ?
C62 H62C 0.9800 . ?
C62 C61 1.129(18) . ?
C61 H61A 0.9800 . ?
C61 H61B 0.9800 . ?
C61 H61C 0.9800 . ?

loop_
_geom_torsion_atom_site_label_1
_geom_torsion_atom_site_label_2
_geom_torsion_atom_site_label_3
_geom_torsion_atom_site_label_4
_geom_torsion
_geom_torsion_site_symmetry_1
_geom_torsion_site_symmetry_2
_geom_torsion_site_symmetry_3
_geom_torsion_site_symmetry_4
_geom_torsion_publ_flag
N1 C9 C10 C11 1.7(6) . . . . ?
N1 C12 C11 C10 -1.0(6) . . . . ?
N1 C12 C13 C14 66.1(6) . . . . ?
N1 C12 C13 C38 -53.0(6) . . . . ?
N1 C12 C13 C37 -173.8(5) . . . . ?
N2 C17 C16 C15 -1.9(6) . . . . ?
N2 C14 C13 C12 -66.1(7) . . . . ?
N2 C14 C13 C38 52.3(7) . . . . ?
N2 C14 C13 C37 174.9(5) . . . . ?
N2 C14 C15 C16 0.5(7) . . . . ?
N3 C53 C52 C51 -173.6(6) . . . . ?
N3 C49 C48 C47 175.9(5) . . . . ?
N3 C57 C56 C55 -176.2(5) . . . . ?
N3 C58 C64 C59 -116.5(17) . . . . ?
N3 C58 C64 C63 -160.2(8) . . . . ?
N3 C58 C64 C60 -179.0(10) . . . . ?
N3 C58 C59 C64 75.1(19) . . . . ?
N3 C58 C59 C63 -176.4(11) . . . . ?
N3 C58 C59 C60 147.7(11) . . . . ?
C27 C26 C25 C24 179.2(4) . . . . ?
C27 C26 C25 C28 2.7(7) . . . . ?
C27 C1 C2 C7 -57.1(7) . . . . ?
C27 C1 C2 C3 122.7(5) . . . . ?
C26 C27 C1 C29 -2.6(7) . . . . ?
C26 C27 C1 C2 -178.4(4) . . . . ?
C26 C25 C24 C19 54.0(7) . . . . ?
C26 C25 C24 C23 -125.2(5) . . . . ?
C26 C25 C28 C29 -4.0(7) . . . . ?
C25 C24 C19 C18 6.2(7) . . . . ?
C25 C24 C19 C20 -175.6(5) . . . . ?
C25 C24 C23 C22 177.2(5) . . . . ?
C24 C25 C28 C29 179.5(4) . . . . ?
C24 C19 C20 C21 -2.1(8) . . . . ?
C24 C23 C22 C21 -1.1(8) . . . . ?
C29 C1 C2 C7 127.1(5) . . . . ?
C29 C1 C2 C3 -53.1(6) . . . . ?
C1 C27 C26 C25 0.6(7) . . . . ?
C1 C29 C28 C25 2.1(7) . . . . ?
C1 C2 C7 C8 -2.3(7) . . . . ?
C1 C2 C7 C6 179.3(5) . . . . ?
C1 C2 C3 C4 -178.6(4) . . . . ?
C18 C19 C20 C21 176.1(5) . . . . ?
C18 C17 C16 C15 169.2(5) . . . . ?
C18 C40 C45 C44 179.7(5) . . . . ?
C18 C40 C41 C42 -179.8(5) . . . . ?
C28 C25 C24 C19 -129.7(5) . . . . ?
C28 C25 C24 C23 51.1(6) . . . . ?
C28 C29 C1 C27 1.2(7) . . . . ?
C28 C29 C1 C2 177.1(4) . . . . ?
C19 C24 C23 C22 -2.0(7) . . . . ?
C19 C18 C17 N2 148.0(4) . . . . ?
C19 C18 C17 C16 -22.3(8) . . . . ?
C19 C18 C40 C45 -76.6(6) . . . . ?
C19 C18 C40 C41 103.9(6) . . . . ?
C19 C20 C21 C22 -0.9(8) . . . . ?
C17 N2 C14 C13 174.1(5) . . . . ?
C17 N2 C14 C15 -1.8(6) . . . . ?
C17 C18 C19 C24 -89.8(5) . . . . ?
C17 C18 C19 C20 92.1(5) . . . . ?
C17 C18 C40 C45 155.2(5) . . . . ?
C17 C18 C40 C41 -24.3(7) . . . . ?
C17 C16 C15 C14 0.9(7) . . . . ?
C40 C18 C19 C24 140.2(5) . . . . ?
C40 C18 C19 C20 -37.9(6) . . . . ?
C40 C18 C17 N2 -83.3(5) . . . . ?
C40 C18 C17 C16 106.4(7) . . . . ?
C40 C45 C44 C43 -0.1(9) . . . . ?
C40 C41 C42 C43 0.2(9) . . . . ?
C8 C7 C6 C5 -178.5(5) . . . . ?
C8 C9 C10 C11 -175.2(5) . . . . ?
C8 C30 C35 C34 -178.6(5) . . . . ?
C8 C30 C31 C32 177.8(6) . . . . ?
C2 C7 C6 C5 -0.1(8) . . . . ?
C7 C8 C9 N1 -146.1(4) . . . . ?
C7 C8 C9 C10 30.5(8) . . . . ?
C7 C8 C30 C35 -98.6(6) . . . . ?
C7 C8 C30 C31 83.2(6) . . . . ?
C7 C2 C3 C4 1.2(7) . . . . ?
C7 C6 C5 C4 0.0(9) . . . . ?
C9 N1 C12 C11 2.1(6) . . . . ?
C9 N1 C12 C13 -177.7(4) . . . . ?
C9 C8 C7 C2 83.0(6) . . . . ?
C9 C8 C7 C6 -98.7(5) . . . . ?
C9 C8 C30 C35 28.8(7) . . . . ?
C9 C8 C30 C31 -149.4(5) . . . . ?
C9 C10 C11 C12 -0.4(6) . . . . ?
C23 C24 C19 C18 -174.7(4) . . . . ?
C23 C24 C19 C20 3.5(7) . . . . ?
C23 C22 C21 C20 2.5(8) . . . . ?
C12 N1 C9 C8 175.1(4) . . . . ?
C12 N1 C9 C10 -2.4(6) . . . . ?
C12 C13 C38 C39 -58.8(6) . . . . ?
C12 C13 C37 C36 171.0(5) . . . . ?
C3 C2 C7 C8 177.9(4) . . . . ?
C3 C2 C7 C6 -0.5(7) . . . . ?
C3 C4 C5 C6 0.7(8) . . . . ?
C45 C40 C41 C42 0.7(8) . . . . ?
C41 C40 C45 C44 -0.8(8) . . . . ?
C30 C8 C7 C2 -148.8(5) . . . . ?
C30 C8 C7 C6 29.5(7) . . . . ?
C30 C8 C9 N1 84.8(5) . . . . ?
C30 C8 C9 C10 -98.6(7) . . . . ?
C30 C35 C34 C33 1.5(10) . . . . ?
C30 C31 C32 C33 0.1(12) . . . . ?
C5 C4 C3 C2 -1.3(8) . . . . ?
C14 N2 C17 C18 -170.4(4) . . . . ?
C14 N2 C17 C16 2.4(6) . . . . ?
C14 C13 C38 C39 -177.9(5) . . . . ?
C14 C13 C37 C36 -69.3(7) . . . . ?
C11 C12 C13 C14 -113.5(6) . . . . ?
C11 C12 C13 C38 127.3(6) . . . . ?
C11 C12 C13 C37 6.5(8) . . . . ?
C13 C12 C11 C10 178.7(5) . . . . ?
C13 C14 C15 C16 -174.8(6) . . . . ?
C15 C14 C13 C12 108.6(7) . . . . ?
C15 C14 C13 C38 -132.9(7) . . . . ?
C15 C14 C13 C37 -10.3(9) . . . . ?
C42 C43 C44 C45 1.0(9) . . . . ?
C38 C13 C37 C36 52.1(7) . . . . ?
C44 C43 C42 C41 -1.0(9) . . . . ?
C35 C30 C31 C32 -0.5(10) . . . . ?
C35 C34 C33 C32 -1.9(11) . . . . ?
C53 N3 C49 C48 -56.9(7) . . . . ?
C53 N3 C57 C56 55.9(7) . . . . ?
C53 N3 C58 C64 -161.5(8) . . . . ?
C53 N3 C58 C59 169.2(9) . . . . ?
C53 C52 C51 C50 -179.6(8) . . . . ?
C49 N3 C53 C52 -59.6(7) . . . . ?
C49 N3 C57 C56 177.0(5) . . . . ?
C49 N3 C58 C64 77.5(9) . . . . ?
C49 N3 C58 C59 48.3(11) . . . . ?
C49 C48 C47 C46 -179.3(6) . . . . ?
C57 N3 C53 C52 58.8(7) . . . . ?
C57 N3 C49 C48 -177.9(5) . . . . ?
C57 N3 C58 C64 -40.7(9) . . . . ?
C57 N3 C58 C59 -70.0(10) . . . . ?
C58 N3 C53 C52 179.5(6) . . . . ?
C58 N3 C49 C48 61.5(7) . . . . ?
C58 N3 C57 C56 -62.3(7) . . . . ?
C58 C64 C59 C63 -112.2(15) . . . . ?
C58 C64 C59 C60 -118.4(9) . . . . ?
C58 C64 C60 C59 57.4(16) . . . . ?
C58 C64 C60 C63 47(2) . . . . ?
C58 C64 C60 C62 139.8(18) . . . . ?
C58 C64 C60 C61 82.7(17) . . . . ?
C58 C59 C63 C64 -93(2) . . . . ?
C58 C59 C63 C60 -103.9(19) . . . . ?
C58 C59 C63 C62 -155.2(13) . . . . ?
C58 C59 C63 C61 156(2) . . . . ?
C58 C59 C60 C64 -77.8(19) . . . . ?
C58 C59 C60 C63 91.3(19) . . . . ?
C58 C59 C60 C62 164.0(14) . . . . ?
C58 C59 C60 C61 122.6(13) . . . . ?
C37 C13 C38 C39 60.2(6) . . . . ?
C31 C30 C35 C34 -0.4(9) . . . . ?
C34 C33 C32 C31 1.1(12) . . . . ?
C54 C55 C56 C57 63.8(8) . . . . ?
C64 C58 C59 C63 108(2) . . . . ?
C64 C58 C59 C60 72.5(19) . . . . ?
C64 C59 C63 C60 -11(2) . . . . ?
C64 C59 C63 C62 -62(2) . . . . ?
C64 C59 C63 C61 -111(3) . . . . ?
C64 C59 C60 C63 169(2) . . . . ?
C64 C59 C60 C62 -118(2) . . . . ?
C64 C59 C60 C61 -159.6(19) . . . . ?
C64 C63 C60 C59 -5.4(12) . . . . ?
C64 C63 C60 C62 -130.2(14) . . . . ?
C64 C63 C60 C61 -134.7(14) . . . . ?
C64 C63 C62 C60 38.4(14) . . . . ?
C64 C63 C62 C61 -147.6(17) . . . . ?
C64 C63 C61 C60 54(2) . . . . ?
C64 C63 C61 C62 49(3) . . . . ?
C64 C60 C62 C63 -100(2) . . . . ?
C64 C60 C62 C61 -104(2) . . . . ?
C64 C60 C61 C63 -60(2) . . . . ?
C64 C60 C61 C62 113.1(18) . . . . ?
C59 C58 C64 C63 -43.7(15) . . . . ?
C59 C58 C64 C60 -62.5(16) . . . . ?
C59 C64 C60 C63 -10(2) . . . . ?
C59 C64 C60 C62 82(3) . . . . ?
C59 C64 C60 C61 25(2) . . . . ?
C59 C63 C60 C64 5.4(12) . . . . ?
C59 C63 C60 C62 -124.7(11) . . . . ?
C59 C63 C60 C61 -129.3(17) . . . . ?
C59 C63 C62 C60 59.0(17) . . . . ?
C59 C63 C62 C61 -127.1(19) . . . . ?
C59 C63 C61 C60 86(3) . . . . ?
C59 C63 C61 C62 80(2) . . . . ?
C59 C60 C62 C63 -65.2(19) . . . . ?
C59 C60 C62 C61 -69.5(17) . . . . ?
C59 C60 C61 C63 -48.0(19) . . . . ?
C59 C60 C61 C62 125.5(14) . . . . ?
C63 C64 C59 C58 112.2(15) . . . . ?
C63 C64 C59 C60 -6.2(13) . . . . ?
C63 C64 C60 C59 10(2) . . . . ?
C63 C64 C60 C62 93(3) . . . . ?
C63 C64 C60 C61 35.8(15) . . . . ?
C63 C59 C60 C64 -169(2) . . . . ?
C63 C59 C60 C62 72.7(19) . . . . ?
C63 C59 C60 C61 31.3(13) . . . . ?
C63 C60 C62 C61 -4.3(17) . . . . ?
C63 C60 C61 C62 174(3) . . . . ?
C63 C62 C61 C60 -3.4(14) . . . . ?
C60 C64 C59 C58 118.4(9) . . . . ?
C60 C64 C59 C63 6.2(13) . . . . ?
C60 C59 C63 C64 11(2) . . . . ?
C60 C59 C63 C62 -51.3(15) . . . . ?
C60 C59 C63 C61 -100(3) . . . . ?
C60 C63 C62 C61 174(2) . . . . ?
C60 C63 C61 C62 -6(2) . . . . ?
C60 C62 C61 C63 3.4(14) . . . . ?
C62 C63 C60 C64 130.2(14) . . . . ?
C62 C63 C60 C59 124.7(11) . . . . ?
C62 C63 C60 C61 -4.5(18) . . . . ?
C62 C63 C61 C60 6(2) . . . . ?
C62 C60 C61 C63 -174(3) . . . . ?
C61 C63 C60 C64 134.7(14) . . . . ?
C61 C63 C60 C59 129.3(17) . . . . ?
C61 C63 C60 C62 4.5(18) . . . . ?
C61 C63 C62 C60 -174(2) . . . . ?
C61 C60 C62 C63 4.3(17) . . . . ?
